data_4307126
loop_
_publ_author_name
'Olivier Gourdon'
'Delphine Gout'
'Darrick J. Williams'
'Thomas Proffen'
'Sara Hobbs'
'Gordon J. Miller'

_publ_section_title
;
Atomic Distributions in the \g-Brass Structure of the Cu-Zn System: A
Structural and Theoretical Study
;
_journal_name_full 'Inorganic Chemistry'
_journal_page_first 251
_journal_page_last 260
_journal_paper_doi 10.1021/ic0616380
_journal_volume 46
_journal_year 2007
_chemical_formula_sum 'Cu5 Zn8'
_chemical_formula_weight 840.77
_space_group_IT_number 217
_symmetry_Int_Tables_number 217
_symmetry_space_group_name_Hall 'I -4 2 3'
_symmetry_space_group_name_H-M 'I -4 3 m'
_audit_creation_date 06-08-29
_audit_update_record 06-08-29
_cell_angle_alpha 90.000
_cell_angle_beta 90.000
_cell_angle_gamma 90.000
_cell_formula_units_Z 4
_cell_length_a 8.8664(3)
_cell_length_b 8.8664(3)
_cell_length_c 8.8664(3)
_cell_volume 697.01(4)
_cod_data_source_file ic0616380si20060830_121704.cif
_cod_data_source_block Structure_Cu5.00Zn8.00
_cod_depositor_comments
;
 Adding the _cell_formula_units_Z data item.

 Antanas Vaitkus,
 2017-02-14

 Changing the _atom_site_occupancy data item value from '?' to '1'
 for all fully occupied atoms.

 Antanas Vaitkus,
 2017-02-14
;
_cod_original_sg_symbol_Hall I_-4_2_3
_cod_original_formula_sum Cu5.00Zn8.00
_cod_database_code 4307126

loop_
_symmetry_equiv_pos_site_id
_symmetry_equiv_pos_as_xyz
1 'x, y, z'
2 'y, -x, -z'
3 '-x, -y, z'
4 '-y, x, -z'
5 '-x, z, -y'
6 'x, -y, -z'
7 '-x, -z, y'
8 '-z, -y, x'
9 '-x, y, -z'
10 'z, -y, -x'
11 'z, x, y'
12 'y, z, x'
13 '-y, -z, x'
14 'z, -x, -y'
15 '-y, z, -x'
16 '-z, -x, y'
17 '-z, x, -y'
18 'y, -z, -x'
19 '-y, -x, z'
20 'y, x, z'
21 'x, -z, -y'
22 'x, z, y'
23 '-z, y, -x'
24 'z, y, x'
25 '0.500+x, 0.500+y, 0.500+z'
26 '0.500+y, 0.500-x, 0.500-z'
27 '0.500-x, 0.500-y, 0.500+z'
28 '0.500-y, 0.500+x, 0.500-z'
29 '0.500-x, 0.500+z, 0.500-y'
30 '0.500+x, 0.500-y, 0.500-z'
31 '0.500-x, 0.500-z, 0.500+y'
32 '0.500-z, 0.500-y, 0.500+x'
33 '0.500-x, 0.500+y, 0.500-z'
34 '0.500+z, 0.500-y, 0.500-x'
35 '0.500+z, 0.500+x, 0.500+y'
36 '0.500+y, 0.500+z, 0.500+x'
37 '0.500-y, 0.500-z, 0.500+x'
38 '0.500+z, 0.500-x, 0.500-y'
39 '0.500-y, 0.500+z, 0.500-x'
40 '0.500-z, 0.500-x, 0.500+y'
41 '0.500-z, 0.500+x, 0.500-y'
42 '0.500+y, 0.500-z, 0.500-x'
43 '0.500-y, 0.500-x, 0.500+z'
44 '0.500+y, 0.500+x, 0.500+z'
45 '0.500+x, 0.500-z, 0.500-y'
46 '0.500+x, 0.500+z, 0.500+y'
47 '0.500-z, 0.500+y, 0.500-x'
48 '0.500+z, 0.500+y, 0.500+x'

loop_
_atom_site_label
_atom_site_type_symbol
_atom_site_fract_x
_atom_site_fract_y
_atom_site_fract_z
_atom_site_occupancy
_atom_site_symmetry_multiplicity
_atom_site_Wyckoff_symbol
_atom_site_attached_hydrogens
_atom_site_calc_flag
_atom_site_thermal_displace_type
_atom_site_U_iso_or_equiv
M1 Cu 0.82774(6) 0.82774(6) 0.82774(6) 1 8 c ? d Uiso 0.0125(2)
M2 Zn 0.10781(7) 0.10781(7) 0.10781(7) 1 8 c ? d Uiso 0.0142(2)
M3 Cu 0.35579(9) 0.0000 0.0000 1 12 e ? d Uiso 0.0177(2)
M4 Zn 0.31156(7) 0.31156(7) 0.03674(9) 1 24 g ? d Uiso 0.0186(1)
